data_7020667
loop_
_publ_author_name
'Thilagar, Pakkirisamy'
'Murillo, Didier'
'Chen, Jiawei'
'J\"akle, Frieder'

_publ_section_title
;
 Synthesis and supramolecular assembly of the bifunctional borinic acid
 [1,2-fcB(OH)]2.
;
_journal_issue 3
_journal_name_full 'Dalton transactions (Cambridge, England : 2003)'
_journal_page_first 665
_journal_page_last 670
_journal_paper_doi 10.1039/c2dt31625k
_journal_volume 42
_journal_year 2013
_chemical_formula_moiety 'C20 H18 B2 Fe2 O2, C3 H6 O '
_chemical_formula_sum 'C23 H24 B2 Fe2 O3'
_chemical_formula_weight 481.74
_chemical_name_systematic
;
?
;
_space_group_IT_number 2
_symmetry_cell_setting triclinic
_symmetry_space_group_name_Hall '-P 1'
_symmetry_space_group_name_H-M 'P -1'
_atom_sites_solution_hydrogens geom
_atom_sites_solution_primary direct
_atom_sites_solution_secondary difmap
_audit_creation_method SHELXL-97
_cell_angle_alpha 100.0450(10)
_cell_angle_beta 116.1300(10)
_cell_angle_gamma 106.5510(10)
_cell_formula_units_Z 2
_cell_length_a 10.6092(2)
_cell_length_b 10.8863(3)
_cell_length_c 10.9983(2)
_cell_measurement_reflns_used 6689
_cell_measurement_temperature 100(2)
_cell_measurement_theta_max 67.51
_cell_measurement_theta_min 4.52
_cell_volume 1024.66(4)
_computing_cell_refinement 'Bruker SMART'
_computing_data_collection 'Bruker SMART'
_computing_data_reduction 'Bruker SAINT'
_computing_molecular_graphics 'Bruker SHELXTL'
_computing_publication_material 'Bruker SHELXTL'
_computing_structure_refinement 'SHELXL-97 (Sheldrick, 1997)'
_computing_structure_solution 'SHELXS-97 (Sheldrick, 1990)'
_diffrn_ambient_temperature 100(2)
_diffrn_measured_fraction_theta_full 0.923
_diffrn_measured_fraction_theta_max 0.923
_diffrn_measurement_device_type 'CCD area detector'
_diffrn_measurement_method 'phi and omega scans'
_diffrn_radiation_monochromator graphite
_diffrn_radiation_source 'fine-focus sealed tube'
_diffrn_radiation_type CuK\a
_diffrn_radiation_wavelength 1.54178
_diffrn_reflns_av_R_equivalents 0.0199
_diffrn_reflns_av_sigmaI/netI 0.0225
_diffrn_reflns_limit_h_max 12
_diffrn_reflns_limit_h_min -12
_diffrn_reflns_limit_k_max 12
_diffrn_reflns_limit_k_min -10
_diffrn_reflns_limit_l_max 13
_diffrn_reflns_limit_l_min -13
_diffrn_reflns_number 8732
_diffrn_reflns_theta_full 67.93
_diffrn_reflns_theta_max 67.93
_diffrn_reflns_theta_min 4.52
_exptl_absorpt_coefficient_mu 11.531
_exptl_absorpt_correction_T_max 0.2307
_exptl_absorpt_correction_T_min 0.1220
_exptl_absorpt_correction_type numerical
_exptl_absorpt_process_details 'SADABS (Sheldrick, 2001)'
_exptl_crystal_colour orange
_exptl_crystal_density_diffrn 1.561
_exptl_crystal_density_method 'not measured'
_exptl_crystal_description block
_exptl_crystal_F_000 496
_exptl_crystal_size_max 0.31
_exptl_crystal_size_mid 0.21
_exptl_crystal_size_min 0.18
_refine_diff_density_max 0.709
_refine_diff_density_min -0.350
_refine_diff_density_rms 0.068
_refine_ls_extinction_method none
_refine_ls_goodness_of_fit_ref 1.038
_refine_ls_hydrogen_treatment constr
_refine_ls_matrix_type full
_refine_ls_number_parameters 275
_refine_ls_number_reflns 3442
_refine_ls_number_restraints 0
_refine_ls_restrained_S_all 1.038
_refine_ls_R_factor_all 0.0348
_refine_ls_R_factor_gt 0.0330
_refine_ls_shift/su_max 0.001
_refine_ls_shift/su_mean 0.000
_refine_ls_structure_factor_coef Fsqd
_refine_ls_weighting_details 'calc w=1/[\s^2^(Fo^2^)+(0.0525P)^2^+0.9777P] where P=(Fo^2^+2Fc^2^)/3'
_refine_ls_weighting_scheme calc
_refine_ls_wR_factor_gt 0.0878
_refine_ls_wR_factor_ref 0.0892
_reflns_number_gt 3266
_reflns_number_total 3442
_reflns_threshold_expression >2sigma(I)
_cod_data_source_file c2dt31625k.txt
_cod_data_source_block fc2b2(OH)2_acetone
_cod_depositor_comments
;
The following automatic conversions were performed:

'_exptl_absorpt_correction_type' value 'Numerical' changed to
'numerical' according to
/home/saulius/struct/CIF-dictionaries/cif_core.dic dictionary named
'cif_core.dic' version 2.4.2 from 2011-04-26.

Automatic conversion script
Id: cif_fix_values 1891 2012-01-12 08:04:46Z andrius 
;
_cod_database_code 7020667

loop_
_symmetry_equiv_pos_as_xyz
'x, y, z'
'-x, -y, -z'

loop_
_atom_site_label
_atom_site_type_symbol
_atom_site_fract_x
_atom_site_fract_y
_atom_site_fract_z
_atom_site_U_iso_or_equiv
_atom_site_adp_type
_atom_site_occupancy
_atom_site_symmetry_multiplicity
_atom_site_calc_flag
_atom_site_refinement_flags
Fe1 Fe 0.08291(4) 0.38502(4) 0.20322(4) 0.01912(12) Uani 1 1 d .
Fe2 Fe 0.77076(4) 0.83365(4) 0.23519(4) 0.01914(12) Uani 1 1 d .
O1 O -0.1977(2) 0.23119(18) -0.22641(18) 0.0254(4) Uani 1 1 d .
H1 H -0.2406 0.1760 -0.1976 0.038 Uiso 1 1 calc R
O2 O 0.8097(2) 1.14011(19) 0.52075(18) 0.0263(4) Uani 1 1 d .
H2 H 0.8208 1.1580 0.6032 0.039 Uiso 1 1 calc R
O3 O 0.3867(3) -0.0150(2) 0.1958(2) 0.0459(5) Uani 1 1 d .
B2 B 0.8986(3) 1.0733(3) 0.5140(3) 0.0198(5) Uani 1 1 d .
B1 B -0.1064(3) 0.3570(3) -0.1174(3) 0.0218(6) Uani 1 1 d .
C1 C -0.0968(3) 0.3920(3) 0.0303(3) 0.0212(5) Uani 1 1 d .
C2 C 0.0047(3) 0.5276(3) 0.1416(3) 0.0219(5) Uani 1 1 d .
C3 C 0.0068(3) 0.5199(3) 0.2715(3) 0.0247(5) Uani 1 1 d .
H3 H 0.0674 0.5966 0.3665 0.030 Uiso 1 1 calc R
C4 C -0.0897(3) 0.3840(3) 0.2430(3) 0.0258(5) Uani 1 1 d .
H4 H -0.1078 0.3490 0.3146 0.031 Uiso 1 1 calc R
C5 C -0.1530(3) 0.3057(3) 0.0961(3) 0.0235(5) Uani 1 1 d .
H5 H -0.2232 0.2063 0.0473 0.028 Uiso 1 1 calc R
C6 C 0.2880(3) 0.4157(3) 0.3773(3) 0.0284(6) Uani 1 1 d .
H6 H 0.3354 0.4772 0.4787 0.034 Uiso 1 1 calc R
C7 C 0.1841(3) 0.2758(3) 0.3154(3) 0.0269(5) Uani 1 1 d .
H7 H 0.1459 0.2215 0.3660 0.032 Uiso 1 1 calc R
C8 C 0.1444(3) 0.2264(3) 0.1696(3) 0.0259(5) Uani 1 1 d .
H8 H 0.0733 0.1313 0.0994 0.031 Uiso 1 1 calc R
C9 C 0.2237(3) 0.3360(3) 0.1407(3) 0.0264(5) Uani 1 1 d .
H9 H 0.2175 0.3316 0.0465 0.032 Uiso 1 1 calc R
C10 C 0.3122(3) 0.4528(3) 0.2687(3) 0.0280(6) Uani 1 1 d .
H10 H 0.3791 0.5453 0.2806 0.034 Uiso 1 1 calc R
C12 C 0.9972(3) 0.9640(2) 0.3595(2) 0.0203(5) Uani 1 1 d .
C13 C 0.9525(3) 0.9210(2) 0.2100(3) 0.0221(5) Uani 1 1 d .
H13 H 0.9972 0.8703 0.1676 0.027 Uiso 1 1 calc R
C14 C 0.8308(3) 0.9587(3) 0.1315(3) 0.0237(5) Uani 1 1 d .
H14 H 0.7754 0.9392 0.0249 0.028 Uiso 1 1 calc R
C15 C 0.7995(3) 1.0267(3) 0.2307(3) 0.0227(5) Uani 1 1 d .
H15 H 0.7182 1.0631 0.2053 0.027 Uiso 1 1 calc R
C16 C 0.6461(3) 0.7397(3) 0.3162(3) 0.0303(6) Uani 1 1 d .
H16 H 0.6498 0.7835 0.4062 0.036 Uiso 1 1 calc R
C17 C 0.5466(3) 0.7344(3) 0.1755(3) 0.0333(6) Uani 1 1 d .
H17 H 0.4675 0.7735 0.1488 0.040 Uiso 1 1 calc R
C18 C 0.5792(3) 0.6640(3) 0.0791(3) 0.0317(6) Uani 1 1 d .
H18 H 0.5271 0.6448 -0.0275 0.038 Uiso 1 1 calc R
C19 C 0.6985(3) 0.6251(3) 0.1611(3) 0.0279(5) Uani 1 1 d .
H19 H 0.7458 0.5745 0.1225 0.033 Uiso 1 1 calc R
C20 C 0.7392(3) 0.6717(3) 0.3073(3) 0.0266(5) Uani 1 1 d .
H20 H 0.8206 0.6599 0.3900 0.032 Uiso 1 1 calc R
C11 C 0.9008(3) 1.0314(2) 0.3723(3) 0.0208(5) Uani 1 1 d .
C22 C 0.4604(4) 0.1386(4) 0.4212(4) 0.0447(7) Uani 1 1 d .
H22A H 0.3982 0.0567 0.4274 0.067 Uiso 1 1 calc R
H22B H 0.4172 0.2068 0.4234 0.067 Uiso 1 1 calc R
H22C H 0.5663 0.1764 0.5032 0.067 Uiso 1 1 calc R
C21 C 0.4594(3) 0.1020(3) 0.2840(3) 0.0369(7) Uani 1 1 d .
C23 C 0.5471(4) 0.2161(4) 0.2563(4) 0.0443(8) Uani 1 1 d .
H23A H 0.5352 0.1812 0.1617 0.066 Uiso 1 1 calc R
H23B H 0.6563 0.2550 0.3316 0.066 Uiso 1 1 calc R
H23C H 0.5074 0.2871 0.2572 0.066 Uiso 1 1 calc R

loop_
_atom_site_aniso_label
_atom_site_aniso_U_11
_atom_site_aniso_U_22
_atom_site_aniso_U_33
_atom_site_aniso_U_23
_atom_site_aniso_U_13
_atom_site_aniso_U_12
Fe1 0.0225(2) 0.0186(2) 0.0211(2) 0.00850(15) 0.01367(16) 0.00984(15)
Fe2 0.0209(2) 0.0160(2) 0.0198(2) 0.00542(14) 0.01086(15) 0.00671(15)
O1 0.0317(9) 0.0216(10) 0.0270(9) 0.0083(7) 0.0182(7) 0.0112(7)
O2 0.0326(9) 0.0291(10) 0.0239(8) 0.0081(7) 0.0168(7) 0.0182(8)
O3 0.0510(13) 0.0389(14) 0.0469(13) 0.0124(10) 0.0281(11) 0.0142(10)
B2 0.0210(12) 0.0139(13) 0.0222(13) 0.0039(10) 0.0119(10) 0.0042(10)
B1 0.0242(13) 0.0225(15) 0.0256(13) 0.0106(11) 0.0142(11) 0.0151(11)
C1 0.0228(11) 0.0220(13) 0.0251(12) 0.0106(10) 0.0137(10) 0.0135(10)
C2 0.0281(12) 0.0225(14) 0.0233(11) 0.0093(10) 0.0161(10) 0.0158(10)
C3 0.0300(13) 0.0255(14) 0.0274(12) 0.0108(10) 0.0186(10) 0.0157(11)
C4 0.0278(12) 0.0308(15) 0.0298(13) 0.0141(11) 0.0199(11) 0.0161(11)
C5 0.0216(11) 0.0261(14) 0.0272(12) 0.0105(10) 0.0139(10) 0.0123(10)
C6 0.0245(12) 0.0320(15) 0.0256(12) 0.0080(11) 0.0094(10) 0.0147(11)
C7 0.0290(13) 0.0292(15) 0.0310(13) 0.0167(11) 0.0173(11) 0.0165(11)
C8 0.0273(12) 0.0253(14) 0.0309(13) 0.0115(10) 0.0165(11) 0.0151(10)
C9 0.0285(13) 0.0312(15) 0.0318(13) 0.0151(11) 0.0205(11) 0.0176(11)
C10 0.0223(12) 0.0254(15) 0.0404(14) 0.0137(11) 0.0180(11) 0.0110(10)
C12 0.0208(11) 0.0150(12) 0.0238(12) 0.0040(9) 0.0133(9) 0.0046(9)
C13 0.0272(12) 0.0183(13) 0.0230(12) 0.0069(9) 0.0156(10) 0.0080(10)
C14 0.0304(13) 0.0209(13) 0.0237(12) 0.0094(10) 0.0167(10) 0.0100(10)
C15 0.0271(12) 0.0175(13) 0.0256(12) 0.0082(9) 0.0147(10) 0.0097(10)
C16 0.0324(14) 0.0251(15) 0.0369(14) 0.0113(11) 0.0237(12) 0.0066(11)
C17 0.0210(12) 0.0275(15) 0.0476(16) 0.0145(12) 0.0167(12) 0.0062(10)
C18 0.0286(13) 0.0195(14) 0.0289(13) 0.0048(10) 0.0080(11) 0.0001(10)
C19 0.0321(13) 0.0163(13) 0.0319(13) 0.0062(10) 0.0170(11) 0.0061(10)
C20 0.0277(12) 0.0194(14) 0.0322(13) 0.0135(10) 0.0158(11) 0.0061(10)
C11 0.0220(11) 0.0159(12) 0.0250(12) 0.0067(9) 0.0129(9) 0.0073(9)
C22 0.0434(17) 0.053(2) 0.0463(18) 0.0188(15) 0.0264(15) 0.0245(15)
C21 0.0348(15) 0.0377(19) 0.0379(15) 0.0132(13) 0.0171(13) 0.0174(13)
C23 0.0364(16) 0.049(2) 0.0493(18) 0.0221(15) 0.0225(14) 0.0170(14)

loop_
_atom_type_symbol
_atom_type_description
_atom_type_scat_dispersion_real
_atom_type_scat_dispersion_imag
_atom_type_scat_source
C C 0.0181 0.0091 'International Tables Vol C Tables 4.2.6.8 and 6.1.1.4'
H H 0.0000 0.0000 'International Tables Vol C Tables 4.2.6.8 and 6.1.1.4'
B B 0.0090 0.0039 'International Tables Vol C Tables 4.2.6.8 and 6.1.1.4'
O O 0.0492 0.0322 'International Tables Vol C Tables 4.2.6.8 and 6.1.1.4'
Fe Fe -1.1336 3.1974 'International Tables Vol C Tables 4.2.6.8 and 6.1.1.4'

loop_
_geom_angle_atom_site_label_1
_geom_angle_atom_site_label_2
_geom_angle_atom_site_label_3
_geom_angle
_geom_angle_site_symmetry_1
_geom_angle_site_symmetry_3
C7 Fe1 C8 40.69(10) . .
C7 Fe1 C2 165.64(10) . .
C8 Fe1 C2 152.89(10) . .
C7 Fe1 C1 150.28(11) . .
C8 Fe1 C1 117.85(10) . .
C2 Fe1 C1 41.91(10) . .
C7 Fe1 C6 40.63(11) . .
C8 Fe1 C6 68.35(11) . .
C2 Fe1 C6 128.40(11) . .
C1 Fe1 C6 168.35(11) . .
C7 Fe1 C3 126.49(10) . .
C8 Fe1 C3 164.64(10) . .
C2 Fe1 C3 41.15(9) . .
C1 Fe1 C3 69.51(10) . .
C6 Fe1 C3 107.11(10) . .
C7 Fe1 C5 116.08(10) . .
C8 Fe1 C5 107.45(10) . .
C2 Fe1 C5 69.33(10) . .
C1 Fe1 C5 40.96(10) . .
C6 Fe1 C5 149.33(11) . .
C3 Fe1 C5 68.51(10) . .
C7 Fe1 C9 68.38(10) . .
C8 Fe1 C9 40.67(10) . .
C2 Fe1 C9 119.59(10) . .
C1 Fe1 C9 109.38(10) . .
C6 Fe1 C9 68.23(10) . .
C3 Fe1 C9 152.89(11) . .
C5 Fe1 C9 129.40(10) . .
C7 Fe1 C10 68.32(11) . .
C8 Fe1 C10 68.21(11) . .
C2 Fe1 C10 109.21(10) . .
C1 Fe1 C10 130.32(10) . .
C6 Fe1 C10 40.63(11) . .
C3 Fe1 C10 118.60(11) . .
C5 Fe1 C10 168.25(11) . .
C9 Fe1 C10 40.37(11) . .
C7 Fe1 C4 105.88(10) . .
C8 Fe1 C4 126.96(11) . .
C2 Fe1 C4 68.99(10) . .
C1 Fe1 C4 68.93(10) . .
C6 Fe1 C4 116.24(10) . .
C3 Fe1 C4 40.56(11) . .
C5 Fe1 C4 40.50(10) . .
C9 Fe1 C4 166.15(11) . .
C10 Fe1 C4 150.82(11) . .
C12 Fe2 C11 41.92(9) . .
C12 Fe2 C17 159.68(11) . .
C11 Fe2 C17 121.97(11) . .
C12 Fe2 C18 158.21(11) . .
C11 Fe2 C18 158.48(11) . .
C17 Fe2 C18 40.76(12) . .
C12 Fe2 C16 123.55(10) . .
C11 Fe2 C16 106.72(10) . .
C17 Fe2 C16 40.60(12) . .
C18 Fe2 C16 68.39(11) . .
C12 Fe2 C15 69.44(10) . .
C11 Fe2 C15 41.01(9) . .
C17 Fe2 C15 106.33(11) . .
C18 Fe2 C15 122.34(11) . .
C16 Fe2 C15 121.70(11) . .
C12 Fe2 C19 122.50(10) . .
C11 Fe2 C19 158.83(10) . .
C17 Fe2 C19 68.36(12) . .
C18 Fe2 C19 40.71(11) . .
C16 Fe2 C19 68.11(11) . .
C15 Fe2 C19 159.33(10) . .
C12 Fe2 C13 41.17(9) . .
C11 Fe2 C13 69.37(9) . .
C17 Fe2 C13 157.36(11) . .
C18 Fe2 C13 122.10(11) . .
C16 Fe2 C13 160.92(11) . .
C15 Fe2 C13 68.35(10) . .
C19 Fe2 C13 108.42(10) . .
C12 Fe2 C20 107.97(10) . .
C11 Fe2 C20 122.55(10) . .
C17 Fe2 C20 68.16(11) . .
C18 Fe2 C20 68.19(11) . .
C16 Fe2 C20 40.45(11) . .
C15 Fe2 C20 158.14(10) . .
C19 Fe2 C20 40.32(11) . .
C13 Fe2 C20 124.84(10) . .
C12 Fe2 C14 69.14(10) . .
C11 Fe2 C14 69.03(10) . .
C17 Fe2 C14 121.32(11) . .
C18 Fe2 C14 106.93(11) . .
C16 Fe2 C14 157.21(11) . .
C15 Fe2 C14 40.54(10) . .
C19 Fe2 C14 123.80(10) . .
C13 Fe2 C14 40.45(10) . .
C20 Fe2 C14 160.49(11) . .
B1 O1 H1 109.5 . .
B2 O2 H2 109.5 . .
O2 B2 C11 119.4(2) . .
O2 B2 C12 124.5(2) . 2_776
C11 B2 C12 116.1(2) . 2_776
O1 B1 C2 118.6(2) . 2_565
O1 B1 C1 124.4(2) . .
C2 B1 C1 117.0(2) 2_565 .
C5 C1 C2 107.0(2) . .
C5 C1 B1 131.0(2) . .
C2 C1 B1 121.2(2) . .
C5 C1 Fe1 69.69(13) . .
C2 C1 Fe1 68.74(13) . .
B1 C1 Fe1 118.07(16) . .
C3 C2 C1 107.3(2) . .
C3 C2 B1 130.1(2) . 2_565
C1 C2 B1 121.8(2) . 2_565
C3 C2 Fe1 69.76(14) . .
C1 C2 Fe1 69.35(13) . .
B1 C2 Fe1 118.28(16) 2_565 .
C4 C3 C2 108.5(2) . .
C4 C3 Fe1 70.09(14) . .
C2 C3 Fe1 69.09(14) . .
C4 C3 H3 125.8 . .
C2 C3 H3 125.8 . .
Fe1 C3 H3 125.8 . .
C3 C4 C5 108.4(2) . .
C3 C4 Fe1 69.35(14) . .
C5 C4 Fe1 69.53(13) . .
C3 C4 H4 125.8 . .
C5 C4 H4 125.8 . .
Fe1 C4 H4 125.8 . .
C4 C5 C1 108.8(2) . .
C4 C5 Fe1 69.97(14) . .
C1 C5 Fe1 69.35(13) . .
C4 C5 H5 125.6 . .
C1 C5 H5 125.6 . .
Fe1 C5 H5 125.6 . .
C7 C6 C10 107.8(2) . .
C7 C6 Fe1 69.26(14) . .
C10 C6 Fe1 69.90(14) . .
C7 C6 H6 126.1 . .
C10 C6 H6 126.1 . .
Fe1 C6 H6 126.1 . .
C6 C7 C8 108.2(2) . .
C6 C7 Fe1 70.11(14) . .
C8 C7 Fe1 69.80(14) . .
C6 C7 H7 125.9 . .
C8 C7 H7 125.9 . .
Fe1 C7 H7 125.9 . .
C7 C8 C9 108.0(2) . .
C7 C8 Fe1 69.51(15) . .
C9 C8 Fe1 70.08(14) . .
C7 C8 H8 126.0 . .
C9 C8 H8 126.0 . .
Fe1 C8 H8 126.0 . .
C10 C9 C8 107.9(2) . .
C10 C9 Fe1 69.89(14) . .
C8 C9 Fe1 69.25(14) . .
C10 C9 H9 126.0 . .
C8 C9 H9 126.0 . .
Fe1 C9 H9 126.0 . .
C9 C10 C6 108.1(2) . .
C9 C10 Fe1 69.74(14) . .
C6 C10 Fe1 69.47(14) . .
C9 C10 H10 126.0 . .
C6 C10 H10 126.0 . .
Fe1 C10 H10 126.0 . .
C13 C12 C11 107.1(2) . .
C13 C12 B2 130.1(2) . 2_776
C11 C12 B2 121.7(2) . 2_776
C13 C12 Fe2 70.11(13) . .
C11 C12 Fe2 69.16(13) . .
B2 C12 Fe2 116.79(16) 2_776 .
C14 C13 C12 108.7(2) . .
C14 C13 Fe2 70.05(14) . .
C12 C13 Fe2 68.72(13) . .
C14 C13 H13 125.6 . .
C12 C13 H13 125.6 . .
Fe2 C13 H13 125.6 . .
C15 C14 C13 108.1(2) . .
C15 C14 Fe2 69.24(14) . .
C13 C14 Fe2 69.50(14) . .
C15 C14 H14 125.9 . .
C13 C14 H14 125.9 . .
Fe2 C14 H14 125.9 . .
C14 C15 C11 108.9(2) . .
C14 C15 Fe2 70.21(15) . .
C11 C15 Fe2 69.13(14) . .
C14 C15 H15 125.6 . .
C11 C15 H15 125.6 . .
Fe2 C15 H15 125.6 . .
C20 C16 C17 108.2(2) . .
C20 C16 Fe2 70.33(14) . .
C17 C16 Fe2 69.63(15) . .
C20 C16 H16 125.9 . .
C17 C16 H16 125.9 . .
Fe2 C16 H16 125.9 . .
C18 C17 C16 107.9(3) . .
C18 C17 Fe2 69.65(15) . .
C16 C17 Fe2 69.76(14) . .
C18 C17 H17 126.0 . .
C16 C17 H17 126.0 . .
Fe2 C17 H17 126.0 . .
C17 C18 C19 107.8(2) . .
C17 C18 Fe2 69.59(15) . .
C19 C18 Fe2 70.08(15) . .
C17 C18 H18 126.1 . .
C19 C18 H18 126.1 . .
Fe2 C18 H18 126.1 . .
C20 C19 C18 108.0(2) . .
C20 C19 Fe2 70.00(15) . .
C18 C19 Fe2 69.22(15) . .
C20 C19 H19 126.0 . .
C18 C19 H19 126.0 . .
Fe2 C19 H19 126.0 . .
C19 C20 C16 108.1(2) . .
C19 C20 Fe2 69.68(15) . .
C16 C20 Fe2 69.22(15) . .
C19 C20 H20 126.0 . .
C16 C20 H20 126.0 . .
Fe2 C20 H20 126.0 . .
C15 C11 C12 107.2(2) . .
C15 C11 B2 129.8(2) . .
C12 C11 B2 122.2(2) . .
C15 C11 Fe2 69.86(14) . .
C12 C11 Fe2 68.92(13) . .
B2 C11 Fe2 118.18(16) . .
C21 C22 H22A 109.5 . .
C21 C22 H22B 109.5 . .
H22A C22 H22B 109.5 . .
C21 C22 H22C 109.5 . .
H22A C22 H22C 109.5 . .
H22B C22 H22C 109.5 . .
O3 C21 C22 122.1(3) . .
O3 C21 C23 121.4(3) . .
C22 C21 C23 116.5(3) . .
C21 C23 H23A 109.5 . .
C21 C23 H23B 109.5 . .
H23A C23 H23B 109.5 . .
C21 C23 H23C 109.5 . .
H23A C23 H23C 109.5 . .
H23B C23 H23C 109.5 . .

loop_
_geom_bond_atom_site_label_1
_geom_bond_atom_site_label_2
_geom_bond_distance
_geom_bond_site_symmetry_2
Fe1 C7 2.040(3) .
Fe1 C8 2.043(3) .
Fe1 C2 2.040(2) .
Fe1 C1 2.048(2) .
Fe1 C6 2.051(2) .
Fe1 C3 2.049(3) .
Fe1 C5 2.053(2) .
Fe1 C9 2.054(2) .
Fe1 C10 2.056(2) .
Fe1 C4 2.059(2) .
Fe2 C12 2.035(2) .
Fe2 C11 2.038(2) .
Fe2 C17 2.042(3) .
Fe2 C18 2.042(3) .
Fe2 C16 2.043(3) .
Fe2 C15 2.048(3) .
Fe2 C19 2.054(3) .
Fe2 C13 2.054(2) .
Fe2 C20 2.058(3) .
Fe2 C14 2.061(2) .
O1 B1 1.378(3) .
O1 H1 0.8400 .
O2 B2 1.363(3) .
O2 H2 0.8400 .
O3 C21 1.228(4) .
B2 C11 1.558(3) .
B2 C12 1.556(4) 2_776
B1 C2 1.552(4) 2_565
B1 C1 1.553(4) .
C1 C5 1.435(3) .
C1 C2 1.462(3) .
C2 C3 1.437(3) .
C2 B1 1.552(4) 2_565
C3 C4 1.424(4) .
C3 H3 1.0000 .
C4 C5 1.423(4) .
C4 H4 1.0000 .
C5 H5 1.0000 .
C6 C7 1.420(4) .
C6 C10 1.426(4) .
C6 H6 1.0000 .
C7 C8 1.419(4) .
C7 H7 1.0000 .
C8 C9 1.424(4) .
C8 H8 1.0000 .
C9 C10 1.419(4) .
C9 H9 1.0000 .
C10 H10 1.0000 .
C12 C13 1.438(3) .
C12 C11 1.457(3) .
C12 B2 1.556(4) 2_776
C13 C14 1.423(3) .
C13 H13 1.0000 .
C14 C15 1.424(3) .
C14 H14 1.0000 .
C15 C11 1.432(3) .
C15 H15 1.0000 .
C16 C20 1.418(4) .
C16 C17 1.417(4) .
C16 H16 1.0000 .
C17 C18 1.422(4) .
C17 H17 1.0000 .
C18 C19 1.425(4) .
C18 H18 1.0000 .
C19 C20 1.417(4) .
C19 H19 1.0000 .
C20 H20 1.0000 .
C22 C21 1.486(4) .
C22 H22A 0.9800 .
C22 H22B 0.9800 .
C22 H22C 0.9800 .
C21 C23 1.492(4) .
C23 H23A 0.9800 .
C23 H23B 0.9800 .
C23 H23C 0.9800 .

loop_
_geom_hbond_atom_site_label_D
_geom_hbond_atom_site_label_H
_geom_hbond_atom_site_label_A
_geom_hbond_distance_DH
_geom_hbond_distance_HA
_geom_hbond_distance_DA
_geom_hbond_angle_DHA
_geom_hbond_site_symmetry_A
O1 H1 O3 0.84 1.99 2.803(3) 162.0 2
O2 H2 O1 0.84 2.02 2.828(2) 161.4 1_666

loop_
_geom_torsion_atom_site_label_1
_geom_torsion_atom_site_label_2
_geom_torsion_atom_site_label_3
_geom_torsion_atom_site_label_4
_geom_torsion
_geom_torsion_site_symmetry_1
_geom_torsion_site_symmetry_4
O1 B1 C1 C5 11.5(4) . .
C2 B1 C1 C5 -168.0(2) 2_565 .
O1 B1 C1 C2 179.1(2) . .
C2 B1 C1 C2 -0.4(4) 2_565 .
O1 B1 C1 Fe1 98.2(3) . .
C2 B1 C1 Fe1 -81.4(2) 2_565 .
C7 Fe1 C1 C5 48.3(3) . .
C8 Fe1 C1 C5 84.76(16) . .
C2 Fe1 C1 C5 -118.5(2) . .
C6 Fe1 C1 C5 -155.5(5) . .
C3 Fe1 C1 C5 -80.44(15) . .
C9 Fe1 C1 C5 128.41(15) . .
C10 Fe1 C1 C5 168.89(15) . .
C4 Fe1 C1 C5 -36.93(15) . .
C7 Fe1 C1 C2 166.82(19) . .
C8 Fe1 C1 C2 -156.72(14) . .
C6 Fe1 C1 C2 -37.0(5) . .
C3 Fe1 C1 C2 38.08(14) . .
C5 Fe1 C1 C2 118.5(2) . .
C9 Fe1 C1 C2 -113.06(15) . .
C10 Fe1 C1 C2 -72.59(18) . .
C4 Fe1 C1 C2 81.60(15) . .
C7 Fe1 C1 B1 -78.2(3) . .
C8 Fe1 C1 B1 -41.7(2) . .
C2 Fe1 C1 B1 115.0(2) . .
C6 Fe1 C1 B1 78.0(5) . .
C3 Fe1 C1 B1 153.1(2) . .
C5 Fe1 C1 B1 -126.5(3) . .
C9 Fe1 C1 B1 1.9(2) . .
C10 Fe1 C1 B1 42.4(3) . .
C4 Fe1 C1 B1 -163.4(2) . .
C5 C1 C2 C3 -0.2(3) . .
B1 C1 C2 C3 -170.4(2) . .
Fe1 C1 C2 C3 -59.67(16) . .
C5 C1 C2 B1 170.7(2) . 2_565
B1 C1 C2 B1 0.5(4) . 2_565
Fe1 C1 C2 B1 111.2(2) . 2_565
C5 C1 C2 Fe1 59.48(16) . .
B1 C1 C2 Fe1 -110.8(2) . .
C7 Fe1 C2 C3 -34.3(5) . .
C8 Fe1 C2 C3 168.7(2) . .
C1 Fe1 C2 C3 118.6(2) . .
C6 Fe1 C2 C3 -70.33(18) . .
C5 Fe1 C2 C3 80.60(16) . .
C9 Fe1 C2 C3 -154.93(15) . .
C10 Fe1 C2 C3 -111.81(16) . .
C4 Fe1 C2 C3 37.12(15) . .
C7 Fe1 C2 C1 -152.9(4) . .
C8 Fe1 C2 C1 50.1(3) . .
C6 Fe1 C2 C1 171.08(14) . .
C3 Fe1 C2 C1 -118.6(2) . .
C5 Fe1 C2 C1 -37.99(13) . .
C9 Fe1 C2 C1 86.48(16) . .
C10 Fe1 C2 C1 129.61(14) . .
C4 Fe1 C2 C1 -81.46(15) . .
C7 Fe1 C2 B1 91.2(4) . 2_565
C8 Fe1 C2 B1 -65.8(3) . 2_565
C1 Fe1 C2 B1 -115.9(2) . 2_565
C6 Fe1 C2 B1 55.2(2) . 2_565
C3 Fe1 C2 B1 125.5(3) . 2_565
C5 Fe1 C2 B1 -153.9(2) . 2_565
C9 Fe1 C2 B1 -29.4(2) . 2_565
C10 Fe1 C2 B1 13.7(2) . 2_565
C4 Fe1 C2 B1 162.6(2) . 2_565
C1 C2 C3 C4 0.2(3) . .
B1 C2 C3 C4 -169.7(2) 2_565 .
Fe1 C2 C3 C4 -59.21(17) . .
C1 C2 C3 Fe1 59.41(16) . .
B1 C2 C3 Fe1 -110.5(3) 2_565 .
C7 Fe1 C3 C4 -70.07(18) . .
C8 Fe1 C3 C4 -40.3(4) . .
C2 Fe1 C3 C4 119.9(2) . .
C1 Fe1 C3 C4 81.18(16) . .
C6 Fe1 C3 C4 -110.60(16) . .
C5 Fe1 C3 C4 37.17(14) . .
C9 Fe1 C3 C4 173.9(2) . .
C10 Fe1 C3 C4 -153.17(15) . .
C7 Fe1 C3 C2 169.98(14) . .
C8 Fe1 C3 C2 -160.2(3) . .
C1 Fe1 C3 C2 -38.77(14) . .
C6 Fe1 C3 C2 129.45(15) . .
C5 Fe1 C3 C2 -82.77(15) . .
C9 Fe1 C3 C2 53.9(3) . .
C10 Fe1 C3 C2 86.89(17) . .
C4 Fe1 C3 C2 -119.9(2) . .
C2 C3 C4 C5 -0.1(3) . .
Fe1 C3 C4 C5 -58.72(17) . .
C2 C3 C4 Fe1 58.59(17) . .
C7 Fe1 C4 C3 128.20(15) . .
C8 Fe1 C4 C3 167.62(14) . .
C2 Fe1 C4 C3 -37.64(14) . .
C1 Fe1 C4 C3 -82.71(16) . .
C6 Fe1 C4 C3 85.89(17) . .
C5 Fe1 C4 C3 -120.0(2) . .
C9 Fe1 C4 C3 -168.3(4) . .
C10 Fe1 C4 C3 54.4(3) . .
C7 Fe1 C4 C5 -111.76(16) . .
C8 Fe1 C4 C5 -72.34(18) . .
C2 Fe1 C4 C5 82.39(16) . .
C1 Fe1 C4 C5 37.33(15) . .
C6 Fe1 C4 C5 -154.07(15) . .
C3 Fe1 C4 C5 120.0(2) . .
C9 Fe1 C4 C5 -48.3(5) . .
C10 Fe1 C4 C5 174.4(2) . .
C3 C4 C5 C1 0.0(3) . .
Fe1 C4 C5 C1 -58.60(16) . .
C3 C4 C5 Fe1 58.61(17) . .
C2 C1 C5 C4 0.1(3) . .
B1 C1 C5 C4 169.1(2) . .
Fe1 C1 C5 C4 58.98(17) . .
C2 C1 C5 Fe1 -58.87(15) . .
B1 C1 C5 Fe1 110.1(3) . .
C7 Fe1 C5 C4 84.03(17) . .
C8 Fe1 C5 C4 127.05(16) . .
C2 Fe1 C5 C4 -81.46(16) . .
C1 Fe1 C5 C4 -120.3(2) . .
C6 Fe1 C5 C4 50.2(3) . .
C3 Fe1 C5 C4 -37.22(15) . .
C9 Fe1 C5 C4 166.63(15) . .
C10 Fe1 C5 C4 -166.5(5) . .
C7 Fe1 C5 C1 -155.66(15) . .
C8 Fe1 C5 C1 -112.64(15) . .
C2 Fe1 C5 C1 38.85(14) . .
C6 Fe1 C5 C1 170.55(19) . .
C3 Fe1 C5 C1 83.08(15) . .
C9 Fe1 C5 C1 -73.06(18) . .
C10 Fe1 C5 C1 -46.2(6) . .
C4 Fe1 C5 C1 120.3(2) . .
C8 Fe1 C6 C7 -37.80(15) . .
C2 Fe1 C6 C7 167.05(15) . .
C1 Fe1 C6 C7 -162.1(4) . .
C3 Fe1 C6 C7 126.64(15) . .
C5 Fe1 C6 C7 50.1(3) . .
C9 Fe1 C6 C7 -81.73(16) . .
C10 Fe1 C6 C7 -119.1(2) . .
C4 Fe1 C6 C7 83.91(17) . .
C7 Fe1 C6 C10 119.1(2) . .
C8 Fe1 C6 C10 81.34(17) . .
C2 Fe1 C6 C10 -73.82(19) . .
C1 Fe1 C6 C10 -43.0(6) . .
C3 Fe1 C6 C10 -114.23(17) . .
C5 Fe1 C6 C10 169.22(19) . .
C9 Fe1 C6 C10 37.41(16) . .
C4 Fe1 C6 C10 -156.96(16) . .
C10 C6 C7 C8 0.2(3) . .
Fe1 C6 C7 C8 59.66(17) . .
C10 C6 C7 Fe1 -59.49(18) . .
C8 Fe1 C7 C6 119.1(2) . .
C2 Fe1 C7 C6 -45.1(5) . .
C1 Fe1 C7 C6 172.81(18) . .
C3 Fe1 C7 C6 -72.53(18) . .
C5 Fe1 C7 C6 -154.18(15) . .
C9 Fe1 C7 C6 81.34(16) . .
C10 Fe1 C7 C6 37.75(16) . .
C4 Fe1 C7 C6 -111.99(16) . .
C2 Fe1 C7 C8 -164.2(4) . .
C1 Fe1 C7 C8 53.7(3) . .
C6 Fe1 C7 C8 -119.1(2) . .
C3 Fe1 C7 C8 168.36(15) . .
C5 Fe1 C7 C8 86.72(16) . .
C9 Fe1 C7 C8 -37.77(15) . .
C10 Fe1 C7 C8 -81.36(16) . .
C4 Fe1 C7 C8 128.90(15) . .
C6 C7 C8 C9 -0.1(3) . .
Fe1 C7 C8 C9 59.74(17) . .
C6 C7 C8 Fe1 -59.85(17) . .
C2 Fe1 C8 C7 171.5(2) . .
C1 Fe1 C8 C7 -153.13(15) . .
C6 Fe1 C8 C7 37.74(15) . .
C3 Fe1 C8 C7 -37.8(4) . .
C5 Fe1 C8 C7 -109.96(15) . .
C9 Fe1 C8 C7 119.1(2) . .
C10 Fe1 C8 C7 81.64(16) . .
C4 Fe1 C8 C7 -69.51(18) . .
C7 Fe1 C8 C9 -119.1(2) . .
C2 Fe1 C8 C9 52.4(3) . .
C1 Fe1 C8 C9 87.76(16) . .
C6 Fe1 C8 C9 -81.36(16) . .
C3 Fe1 C8 C9 -156.9(4) . .
C5 Fe1 C8 C9 130.94(15) . .
C10 Fe1 C8 C9 -37.47(15) . .
C4 Fe1 C8 C9 171.38(15) . .
C7 C8 C9 C10 0.0(3) . .
Fe1 C8 C9 C10 59.39(17) . .
C7 C8 C9 Fe1 -59.38(17) . .
C7 Fe1 C9 C10 -81.52(17) . .
C8 Fe1 C9 C10 -119.3(2) . .
C2 Fe1 C9 C10 85.20(17) . .
C1 Fe1 C9 C10 130.18(16) . .
C6 Fe1 C9 C10 -37.64(16) . .
C3 Fe1 C9 C10 47.5(3) . .
C5 Fe1 C9 C10 171.84(15) . .
C4 Fe1 C9 C10 -149.3(4) . .
C7 Fe1 C9 C8 37.79(15) . .
C2 Fe1 C9 C8 -155.49(15) . .
C1 Fe1 C9 C8 -110.52(16) . .
C6 Fe1 C9 C8 81.67(16) . .
C3 Fe1 C9 C8 166.8(2) . .
C5 Fe1 C9 C8 -68.86(19) . .
C10 Fe1 C9 C8 119.3(2) . .
C4 Fe1 C9 C8 -30.0(5) . .
C8 C9 C10 C6 0.1(3) . .
Fe1 C9 C10 C6 59.08(17) . .
C8 C9 C10 Fe1 -58.99(17) . .
C7 C6 C10 C9 -0.2(3) . .
Fe1 C6 C10 C9 -59.25(17) . .
C7 C6 C10 Fe1 59.10(17) . .
C7 Fe1 C10 C9 81.69(17) . .
C8 Fe1 C10 C9 37.74(15) . .
C2 Fe1 C10 C9 -113.41(16) . .
C1 Fe1 C10 C9 -70.96(19) . .
C6 Fe1 C10 C9 119.4(2) . .
C3 Fe1 C10 C9 -157.50(15) . .
C5 Fe1 C10 C9 -32.6(6) . .
C4 Fe1 C10 C9 165.5(2) . .
C7 Fe1 C10 C6 -37.74(16) . .
C8 Fe1 C10 C6 -81.70(17) . .
C2 Fe1 C10 C6 127.15(16) . .
C1 Fe1 C10 C6 169.60(15) . .
C3 Fe1 C10 C6 83.06(18) . .
C5 Fe1 C10 C6 -152.0(5) . .
C9 Fe1 C10 C6 -119.4(2) . .
C4 Fe1 C10 C6 46.1(3) . .
C11 Fe2 C12 C13 -118.2(2) . .
C17 Fe2 C12 C13 -161.7(3) . .
C18 Fe2 C12 C13 46.7(3) . .
C16 Fe2 C12 C13 164.64(15) . .
C15 Fe2 C12 C13 -80.23(15) . .
C19 Fe2 C12 C13 80.83(17) . .
C20 Fe2 C12 C13 122.78(15) . .
C14 Fe2 C12 C13 -36.75(14) . .
C17 Fe2 C12 C11 -43.5(4) . .
C18 Fe2 C12 C11 164.9(3) . .
C16 Fe2 C12 C11 -77.17(17) . .
C15 Fe2 C12 C11 37.96(14) . .
C19 Fe2 C12 C11 -160.98(14) . .
C13 Fe2 C12 C11 118.2(2) . .
C20 Fe2 C12 C11 -119.03(15) . .
C14 Fe2 C12 C11 81.44(15) . .
C11 Fe2 C12 B2 116.0(2) . 2_776
C17 Fe2 C12 B2 72.5(4) . 2_776
C18 Fe2 C12 B2 -79.1(3) . 2_776
C16 Fe2 C12 B2 38.8(2) . 2_776
C15 Fe2 C12 B2 153.9(2) . 2_776
C19 Fe2 C12 B2 -45.0(2) . 2_776
C13 Fe2 C12 B2 -125.8(2) . 2_776
C20 Fe2 C12 B2 -3.1(2) . 2_776
C14 Fe2 C12 B2 -162.6(2) . 2_776
C11 C12 C13 C14 -0.8(3) . .
B2 C12 C13 C14 167.6(2) 2_776 .
Fe2 C12 C13 C14 58.78(17) . .
C11 C12 C13 Fe2 -59.53(15) . .
B2 C12 C13 Fe2 108.8(3) 2_776 .
C12 Fe2 C13 C14 -120.5(2) . .
C11 Fe2 C13 C14 -81.50(15) . .
C17 Fe2 C13 C14 43.1(3) . .
C18 Fe2 C13 C14 78.11(18) . .
C16 Fe2 C13 C14 -163.0(3) . .
C15 Fe2 C13 C14 -37.39(14) . .
C19 Fe2 C13 C14 120.86(15) . .
C20 Fe2 C13 C14 162.50(15) . .
C11 Fe2 C13 C12 38.99(14) . .
C17 Fe2 C13 C12 163.6(3) . .
C18 Fe2 C13 C12 -161.41(15) . .
C16 Fe2 C13 C12 -42.5(4) . .
C15 Fe2 C13 C12 83.10(15) . .
C19 Fe2 C13 C12 -118.65(15) . .
C20 Fe2 C13 C12 -77.01(17) . .
C14 Fe2 C13 C12 120.5(2) . .
C12 C13 C14 C15 0.7(3) . .
Fe2 C13 C14 C15 58.66(17) . .
C12 C13 C14 Fe2 -57.96(16) . .
C12 Fe2 C14 C15 -82.37(15) . .
C11 Fe2 C14 C15 -37.34(14) . .
C17 Fe2 C14 C15 78.17(18) . .
C18 Fe2 C14 C15 120.30(16) . .
C16 Fe2 C14 C15 45.9(3) . .
C19 Fe2 C14 C15 161.73(15) . .
C13 Fe2 C14 C15 -119.8(2) . .
C20 Fe2 C14 C15 -167.4(3) . .
C12 Fe2 C14 C13 37.38(14) . .
C11 Fe2 C14 C13 82.41(15) . .
C17 Fe2 C14 C13 -162.08(15) . .
C18 Fe2 C14 C13 -119.95(16) . .
C16 Fe2 C14 C13 165.7(2) . .
C15 Fe2 C14 C13 119.8(2) . .
C19 Fe2 C14 C13 -78.52(17) . .
C20 Fe2 C14 C13 -47.6(4) . .
C13 C14 C15 C11 -0.4(3) . .
Fe2 C14 C15 C11 58.45(17) . .
C13 C14 C15 Fe2 -58.82(17) . .
C12 Fe2 C15 C14 81.57(15) . .
C11 Fe2 C15 C14 120.3(2) . .
C17 Fe2 C15 C14 -119.40(16) . .
C18 Fe2 C15 C14 -77.87(18) . .
C16 Fe2 C15 C14 -160.90(15) . .
C19 Fe2 C15 C14 -47.6(3) . .
C13 Fe2 C15 C14 37.30(14) . .
C20 Fe2 C15 C14 168.7(2) . .
C12 Fe2 C15 C11 -38.77(14) . .
C17 Fe2 C15 C11 120.26(15) . .
C18 Fe2 C15 C11 161.79(15) . .
C16 Fe2 C15 C11 78.75(17) . .
C19 Fe2 C15 C11 -167.9(3) . .
C13 Fe2 C15 C11 -83.04(15) . .
C20 Fe2 C15 C11 48.4(3) . .
C14 Fe2 C15 C11 -120.3(2) . .
C12 Fe2 C16 C20 -78.05(18) . .
C11 Fe2 C16 C20 -120.90(16) . .
C17 Fe2 C16 C20 119.1(2) . .
C18 Fe2 C16 C20 81.30(17) . .
C15 Fe2 C16 C20 -163.13(15) . .
C19 Fe2 C16 C20 37.32(15) . .
C13 Fe2 C16 C20 -45.8(4) . .
C14 Fe2 C16 C20 163.6(2) . .
C12 Fe2 C16 C17 162.80(16) . .
C11 Fe2 C16 C17 119.95(17) . .
C18 Fe2 C16 C17 -37.85(18) . .
C15 Fe2 C16 C17 77.72(19) . .
C19 Fe2 C16 C17 -81.83(18) . .
C13 Fe2 C16 C17 -165.0(3) . .
C20 Fe2 C16 C17 -119.1(2) . .
C14 Fe2 C16 C17 44.4(3) . .
C20 C16 C17 C18 -0.6(3) . .
Fe2 C16 C17 C18 59.42(19) . .
C20 C16 C17 Fe2 -59.98(18) . .
C12 Fe2 C17 C18 -164.3(3) . .
C11 Fe2 C17 C18 162.85(16) . .
C16 Fe2 C17 C18 -119.1(2) . .
C15 Fe2 C17 C18 120.92(17) . .
C19 Fe2 C17 C18 -37.93(16) . .
C13 Fe2 C17 C18 48.2(4) . .
C20 Fe2 C17 C18 -81.49(18) . .
C14 Fe2 C17 C18 79.40(19) . .
C12 Fe2 C17 C16 -45.2(4) . .
C11 Fe2 C17 C16 -78.04(19) . .
C18 Fe2 C17 C16 119.1(2) . .
C15 Fe2 C17 C16 -119.97(17) . .
C19 Fe2 C17 C16 81.18(18) . .
C13 Fe2 C17 C16 167.3(3) . .
C20 Fe2 C17 C16 37.62(17) . .
C14 Fe2 C17 C16 -161.49(16) . .
C16 C17 C18 C19 0.4(3) . .
Fe2 C17 C18 C19 59.90(18) . .
C16 C17 C18 Fe2 -59.49(18) . .
C12 Fe2 C18 C17 165.3(3) . .
C11 Fe2 C18 C17 -43.0(4) . .
C16 Fe2 C18 C17 37.71(17) . .
C15 Fe2 C18 C17 -77.01(19) . .
C19 Fe2 C18 C17 118.8(2) . .
C13 Fe2 C18 C17 -160.21(16) . .
C20 Fe2 C18 C17 81.40(18) . .
C14 Fe2 C18 C17 -118.64(17) . .
C12 Fe2 C18 C19 46.5(3) . .
C11 Fe2 C18 C19 -161.8(2) . .
C17 Fe2 C18 C19 -118.8(2) . .
C16 Fe2 C18 C19 -81.12(17) . .
C15 Fe2 C18 C19 164.16(15) . .
C13 Fe2 C18 C19 80.96(18) . .
C20 Fe2 C18 C19 -37.43(16) . .
C14 Fe2 C18 C19 122.53(16) . .
C17 C18 C19 C20 -0.1(3) . .
Fe2 C18 C19 C20 59.49(18) . .
C17 C18 C19 Fe2 -59.59(18) . .
C12 Fe2 C19 C20 79.32(18) . .
C11 Fe2 C19 C20 42.2(3) . .
C17 Fe2 C19 C20 -81.32(17) . .
C18 Fe2 C19 C20 -119.3(2) . .
C16 Fe2 C19 C20 -37.44(16) . .
C15 Fe2 C19 C20 -160.1(3) . .
C13 Fe2 C19 C20 122.56(15) . .
C14 Fe2 C19 C20 164.64(15) . .
C12 Fe2 C19 C18 -161.38(16) . .
C11 Fe2 C19 C18 161.5(3) . .
C17 Fe2 C19 C18 37.98(17) . .
C16 Fe2 C19 C18 81.86(18) . .
C15 Fe2 C19 C18 -40.8(4) . .
C13 Fe2 C19 C18 -118.14(17) . .
C20 Fe2 C19 C18 119.3(2) . .
C14 Fe2 C19 C18 -76.06(19) . .
C18 C19 C20 C16 -0.2(3) . .
Fe2 C19 C20 C16 58.76(17) . .
C18 C19 C20 Fe2 -59.00(18) . .
C17 C16 C20 C19 0.5(3) . .
Fe2 C16 C20 C19 -59.05(17) . .
C17 C16 C20 Fe2 59.54(18) . .
C12 Fe2 C20 C19 -119.39(16) . .
C11 Fe2 C20 C19 -163.26(15) . .
C17 Fe2 C20 C19 81.85(17) . .
C18 Fe2 C20 C19 37.78(16) . .
C16 Fe2 C20 C19 119.6(2) . .
C15 Fe2 C20 C19 161.2(2) . .
C13 Fe2 C20 C19 -76.98(18) . .
C14 Fe2 C20 C19 -41.2(4) . .
C12 Fe2 C20 C16 121.00(16) . .
C11 Fe2 C20 C16 77.14(18) . .
C17 Fe2 C20 C16 -37.76(16) . .
C18 Fe2 C20 C16 -81.83(17) . .
C15 Fe2 C20 C16 41.6(3) . .
C19 Fe2 C20 C16 -119.6(2) . .
C13 Fe2 C20 C16 163.41(15) . .
C14 Fe2 C20 C16 -160.8(3) . .
C14 C15 C11 C12 -0.1(3) . .
Fe2 C15 C11 C12 59.01(16) . .
C14 C15 C11 B2 -169.6(2) . .
Fe2 C15 C11 B2 -110.4(3) . .
C14 C15 C11 Fe2 -59.12(17) . .
C13 C12 C11 C15 0.5(3) . .
B2 C12 C11 C15 -169.0(2) 2_776 .
Fe2 C12 C11 C15 -59.61(16) . .
C13 C12 C11 B2 170.9(2) . .
B2 C12 C11 B2 1.4(4) 2_776 .
Fe2 C12 C11 B2 110.8(2) . .
C13 C12 C11 Fe2 60.13(16) . .
B2 C12 C11 Fe2 -109.4(2) 2_776 .
O2 B2 C11 C15 -14.0(4) . .
C12 B2 C11 C15 166.7(2) 2_776 .
O2 B2 C11 C12 177.9(2) . .
C12 B2 C11 C12 -1.4(4) 2_776 .
O2 B2 C11 Fe2 -100.5(2) . .
C12 B2 C11 Fe2 80.3(2) 2_776 .
C12 Fe2 C11 C15 118.6(2) . .
C17 Fe2 C11 C15 -77.72(17) . .
C18 Fe2 C11 C15 -46.1(3) . .
C16 Fe2 C11 C15 -119.39(15) . .
C19 Fe2 C11 C15 168.2(3) . .
C13 Fe2 C11 C15 80.33(15) . .
C20 Fe2 C11 C15 -160.73(14) . .
C14 Fe2 C11 C15 36.93(14) . .
C17 Fe2 C11 C12 163.63(15) . .
C18 Fe2 C11 C12 -164.7(3) . .
C16 Fe2 C11 C12 121.96(15) . .
C15 Fe2 C11 C12 -118.6(2) . .
C19 Fe2 C11 C12 49.6(3) . .
C13 Fe2 C11 C12 -38.32(13) . .
C20 Fe2 C11 C12 80.63(16) . .
C14 Fe2 C11 C12 -81.72(15) . .
C12 Fe2 C11 B2 -116.2(2) . .
C17 Fe2 C11 B2 47.5(2) . .
C18 Fe2 C11 B2 79.1(3) . .
C16 Fe2 C11 B2 5.8(2) . .
C15 Fe2 C11 B2 125.2(2) . .
C19 Fe2 C11 B2 -66.6(4) . .
C13 Fe2 C11 B2 -154.5(2) . .
C20 Fe2 C11 B2 -35.5(2) . .
C14 Fe2 C11 B2 162.1(2) . .
